data_7718774
loop_
_publ_author_name
'Hou, Chuan-Bing'
'Guo, Gui-Xiong'
'Dai, Li-Xiong'
'Li, Ying-Yu'
'Wang, Lin-Lin'
'Song, Hui-Hua'
'Xin, Xiu-Lan'
'Han, Hong-Liang'
'Wang, Xue-Dong'
'Li, Xing-Ru'
'Jin, Qiong-Hua'

_publ_section_title
;
 Construction and characterization of rare earth complexes for efficient
 emission tuning by tetraethyl ethylenebisphosphonate and tridentate
 chelating nitrogen ligands.
;
_journal_issue 24
_journal_name_full 'Dalton transactions (Cambridge, England : 2003)'
_journal_page_first 9594
_journal_page_last 9604
_journal_paper_doi 10.1039/d5dt00963d
_journal_volume 54
_journal_year 2025
_chemical_formula_sum 'C40 H46 Eu2 N12 O24 P2'
_chemical_formula_weight 1444.75
_space_group_crystal_system triclinic
_space_group_IT_number 2
_space_group_name_Hall '-P 1'
_space_group_name_H-M_alt 'P -1'
_atom_sites_solution_hydrogens geom
_audit_creation_method SHELXL-2018/3
_audit_update_record
;
2024-10-11 deposited with the CCDC.	2025-05-19 downloaded from the CCDC.
;
_cell_angle_alpha 89.492(2)
_cell_angle_beta 80.686(2)
_cell_angle_gamma 88.430(2)
_cell_formula_units_Z 1
_cell_length_a 8.0121(2)
_cell_length_b 9.6106(3)
_cell_length_c 17.2655(4)
_cell_measurement_reflns_used 12798
_cell_measurement_temperature 293(2)
_cell_measurement_theta_max 74.0890
_cell_measurement_theta_min 5.1090
_cell_volume 1311.43(6)
_computing_structure_refinement 'SHELXL-2018/3 (Sheldrick, 2018)'
_computing_structure_solution 'SHELXT 2014/5 (Sheldrick, 2014)'
_diffrn_ambient_temperature 293(2)
_diffrn_measured_fraction_theta_full 0.996
_diffrn_measured_fraction_theta_max 0.970
_diffrn_measurement_device_type 'XtaLAB AFC12 (RINC): Kappa dual home/near'
_diffrn_radiation_type CuK\a
_diffrn_radiation_wavelength 1.54184
_diffrn_reflns_av_R_equivalents 0.0507
_diffrn_reflns_av_unetI/netI 0.0412
_diffrn_reflns_Laue_measured_fraction_full 0.996
_diffrn_reflns_Laue_measured_fraction_max 0.970
_diffrn_reflns_limit_h_max 9
_diffrn_reflns_limit_h_min -9
_diffrn_reflns_limit_k_max 8
_diffrn_reflns_limit_k_min -11
_diffrn_reflns_limit_l_max 21
_diffrn_reflns_limit_l_min -21
_diffrn_reflns_number 15327
_diffrn_reflns_point_group_measured_fraction_full 0.996
_diffrn_reflns_point_group_measured_fraction_max 0.970
_diffrn_reflns_theta_full 67.684
_diffrn_reflns_theta_max 74.536
_diffrn_reflns_theta_min 4.603
_exptl_absorpt_coefficient_mu 18.358
_exptl_absorpt_correction_T_max 0.5624
_exptl_absorpt_correction_T_min 0.4377
_exptl_absorpt_correction_type multi-scan
_exptl_crystal_density_diffrn 1.829
_exptl_crystal_description block
_exptl_crystal_F_000 718
_exptl_crystal_size_max 0.450
_exptl_crystal_size_mid 0.300
_exptl_crystal_size_min 0.200
_refine_diff_density_max 0.407
_refine_diff_density_min -1.397
_refine_diff_density_rms 0.140
_refine_ls_extinction_method none
_refine_ls_goodness_of_fit_ref 1.082
_refine_ls_hydrogen_treatment constr
_refine_ls_matrix_type full
_refine_ls_number_parameters 363
_refine_ls_number_reflns 5180
_refine_ls_number_restraints 0
_refine_ls_restrained_S_all 1.082
_refine_ls_R_factor_all 0.0338
_refine_ls_R_factor_gt 0.0313
_refine_ls_shift/su_max 0.000
_refine_ls_shift/su_mean 0.000
_refine_ls_structure_factor_coef Fsqd
_refine_ls_weighting_details 'w=1/[\s^2^(Fo^2^)+(0.0528P)^2^] where P=(Fo^2^+2Fc^2^)/3'
_refine_ls_weighting_scheme calc
_refine_ls_wR_factor_gt 0.0798
_refine_ls_wR_factor_ref 0.0805
_reflns_Friedel_coverage 0.000
_reflns_number_gt 4956
_reflns_number_total 5180
_reflns_threshold_expression 'I > 2\s(I)'
_cod_data_source_file d5dt00963d2.cif
_cod_data_source_block lyy-22
_cod_depositor_comments 'Adding full bibliography for 7718766--7718775.cif.'
_cod_database_code 7718774
_shelx_shelxl_version_number 2018/3
_shelx_space_group_comment
;
The symmetry employed for this shelxl refinement is uniquely defined
by the following loop, which should always be used as a source of
symmetry information in preference to the above space-group names.
They are only intended as comments.
;
_shelx_estimated_absorpt_t_min 0.044
_shelx_estimated_absorpt_t_max 0.120

loop_
_space_group_symop_operation_xyz
'x, y, z'
'-x, -y, -z'

loop_
_atom_site_label
_atom_site_type_symbol
_atom_site_fract_x
_atom_site_fract_y
_atom_site_fract_z
_atom_site_U_iso_or_equiv
_atom_site_adp_type
_atom_site_occupancy
_atom_site_site_symmetry_order
_atom_site_calc_flag
_atom_site_refinement_flags_posn
_atom_site_refinement_flags_adp
_atom_site_refinement_flags_occupancy
_atom_site_disorder_assembly
_atom_site_disorder_group
Eu1 Eu 0.46948(2) 0.64012(2) 0.23645(2) 0.02697(7) Uani 1 1 d . . . . .
P1 P 0.53736(10) 0.70497(8) 0.44441(4) 0.03008(16) Uani 1 1 d . . . . .
O10 O 0.4746(3) 0.6895(2) 0.36902(12) 0.0398(5) Uani 1 1 d . . . . .
O11 O 0.6967(3) 0.7950(2) 0.44126(15) 0.0444(6) Uani 1 1 d . . . . .
O12 O 0.3994(3) 0.7861(2) 0.50177(13) 0.0399(5) Uani 1 1 d . . . . .
O1 O 0.1744(3) 0.5906(3) 0.29546(15) 0.0465(6) Uani 1 1 d . . . . .
O2 O 0.3529(4) 0.4313(3) 0.32052(15) 0.0459(6) Uani 1 1 d . . . . .
O4 O 0.7073(3) 0.4854(3) 0.26976(16) 0.0519(6) Uani 1 1 d . . . . .
O7 O 0.5899(3) 0.8169(3) 0.13207(15) 0.0455(6) Uani 1 1 d . . . . .
O5 O 0.7530(3) 0.5652(3) 0.15168(15) 0.0498(6) Uani 1 1 d . . . . .
O8 O 0.6833(3) 0.8242(3) 0.24194(16) 0.0486(6) Uani 1 1 d . . . . .
N1 N 0.4221(4) 0.4358(3) 0.14793(16) 0.0362(6) Uani 1 1 d . . . . .
N2 N 0.2746(3) 0.6874(3) 0.13277(14) 0.0303(5) Uani 1 1 d . . . . .
N3 N 0.2985(3) 0.8714(3) 0.24846(15) 0.0335(5) Uani 1 1 d . . . . .
N4 N 0.2008(4) 0.4795(3) 0.33179(16) 0.0418(7) Uani 1 1 d . . . . .
O9 O 0.7710(4) 0.9719(4) 0.1498(2) 0.0807(11) Uani 1 1 d . . . . .
O3 O 0.0902(4) 0.4221(3) 0.37536(19) 0.0710(9) Uani 1 1 d . . . . .
N6 N 0.6854(4) 0.8731(3) 0.1740(2) 0.0452(7) Uani 1 1 d . . . . .
C11 C 0.2069(4) 0.9121(3) 0.19310(18) 0.0318(6) Uani 1 1 d . . . . .
C10 C 0.2015(4) 0.8142(3) 0.12743(18) 0.0332(6) Uani 1 1 d . . . . .
N5 N 0.8019(4) 0.4867(3) 0.20328(19) 0.0470(7) Uani 1 1 d . . . . .
O6 O 0.9289(4) 0.4135(4) 0.1884(2) 0.0799(11) Uani 1 1 d . . . . .
C15 C 0.3045(5) 0.9586(4) 0.3086(2) 0.0436(8) Uani 1 1 d . . . . .
H15 H 0.366381 0.930578 0.347412 0.052 Uiso 1 1 calc R U . . .
C16 C 0.5808(4) 0.5411(4) 0.4877(2) 0.0394(7) Uani 1 1 d . . . . .
H16A H 0.659289 0.486794 0.450321 0.047 Uiso 1 1 calc R U . . .
H16B H 0.634102 0.556592 0.533341 0.047 Uiso 1 1 calc R U . . .
C6 C 0.2633(4) 0.5926(3) 0.07673(17) 0.0311(6) Uani 1 1 d . . . . .
C14 C 0.2236(5) 1.0870(4) 0.3152(2) 0.0457(8) Uani 1 1 d . . . . .
H14 H 0.232423 1.144878 0.357161 0.055 Uiso 1 1 calc R U . . .
C13 C 0.1295(5) 1.1283(4) 0.2587(2) 0.0456(8) Uani 1 1 d . . . . .
H13 H 0.073282 1.214512 0.261916 0.055 Uiso 1 1 calc R U . . .
C17 C 0.8650(5) 0.7539(4) 0.3996(2) 0.0486(9) Uani 1 1 d . . . . .
H17A H 0.890608 0.806928 0.351322 0.058 Uiso 1 1 calc R U . . .
H17B H 0.867699 0.655839 0.386437 0.058 Uiso 1 1 calc R U . . .
C12 C 0.1200(4) 1.0399(4) 0.1975(2) 0.0426(8) Uani 1 1 d . . . . .
H12 H 0.055658 1.065396 0.159111 0.051 Uiso 1 1 calc R U . . .
C1 C 0.4908(5) 0.3093(3) 0.1595(2) 0.0433(8) Uani 1 1 d . . . . .
H1 H 0.547225 0.296333 0.202088 0.052 Uiso 1 1 calc R U . . .
C4 C 0.3245(5) 0.3444(4) 0.0354(2) 0.0424(8) Uani 1 1 d . . . . .
H4 H 0.267091 0.358070 -0.006888 0.051 Uiso 1 1 calc R U . . .
C7 C 0.1831(5) 0.6252(4) 0.0126(2) 0.0431(8) Uani 1 1 d . . . . .
H7 H 0.175686 0.558381 -0.025283 0.052 Uiso 1 1 calc R U . . .
C5 C 0.3387(4) 0.4531(3) 0.08679(17) 0.0327(6) Uani 1 1 d . . . . .
C3 C 0.3967(5) 0.2170(4) 0.0483(2) 0.0483(9) Uani 1 1 d . . . . .
H3 H 0.388469 0.143377 0.014638 0.058 Uiso 1 1 calc R U . . .
C9 C 0.1243(5) 0.8521(4) 0.0635(2) 0.0476(9) Uani 1 1 d . . . . .
H9 H 0.078812 0.941565 0.059741 0.057 Uiso 1 1 calc R U . . .
C19 C 0.4283(6) 0.8343(5) 0.5784(2) 0.0569(10) Uani 1 1 d . . . . .
H19A H 0.484652 0.922735 0.572823 0.068 Uiso 1 1 calc R U . . .
H19B H 0.500017 0.767459 0.600901 0.068 Uiso 1 1 calc R U . . .
C2 C 0.4806(5) 0.1983(4) 0.1104(2) 0.0475(9) Uani 1 1 d . . . . .
H2 H 0.530106 0.112385 0.119617 0.057 Uiso 1 1 calc R U . . .
C8 C 0.1160(5) 0.7557(4) 0.0059(2) 0.0521(10) Uani 1 1 d . . . . .
H8 H 0.064968 0.779486 -0.037261 0.062 Uiso 1 1 calc R U . . .
C18 C 0.9918(6) 0.7803(6) 0.4506(3) 0.0718(13) Uani 1 1 d . . . . .
H18A H 1.103263 0.762814 0.421930 0.108 Uiso 1 1 calc R U . . .
H18B H 0.973356 0.719874 0.495611 0.108 Uiso 1 1 calc R U . . .
H18C H 0.981209 0.875493 0.467569 0.108 Uiso 1 1 calc R U . . .
C20 C 0.2645(7) 0.8503(6) 0.6301(3) 0.0764(14) Uani 1 1 d . . . . .
H20A H 0.191022 0.910874 0.605636 0.115 Uiso 1 1 calc R U . . .
H20B H 0.281000 0.889497 0.679176 0.115 Uiso 1 1 calc R U . . .
H20C H 0.214196 0.760862 0.639368 0.115 Uiso 1 1 calc R U . . .

loop_
_atom_site_aniso_label
_atom_site_aniso_U_11
_atom_site_aniso_U_22
_atom_site_aniso_U_33
_atom_site_aniso_U_23
_atom_site_aniso_U_13
_atom_site_aniso_U_12
Eu1 0.03488(11) 0.02476(11) 0.02241(10) -0.00065(6) -0.00829(7) 0.00092(7)
P1 0.0355(4) 0.0294(4) 0.0263(3) -0.0030(3) -0.0079(3) 0.0011(3)
O10 0.0570(15) 0.0394(12) 0.0247(10) -0.0017(9) -0.0123(10) 0.0024(10)
O11 0.0382(13) 0.0395(13) 0.0549(15) -0.0094(11) -0.0045(11) -0.0046(10)
O12 0.0402(13) 0.0470(13) 0.0329(12) -0.0124(10) -0.0073(9) 0.0064(10)
O1 0.0453(14) 0.0453(14) 0.0477(14) 0.0102(11) -0.0044(11) -0.0023(10)
O2 0.0604(16) 0.0348(13) 0.0425(14) 0.0002(10) -0.0087(12) 0.0025(11)
O4 0.0504(15) 0.0601(17) 0.0461(14) 0.0059(12) -0.0129(12) 0.0102(12)
O7 0.0468(14) 0.0524(15) 0.0383(13) 0.0069(11) -0.0098(11) -0.0033(11)
O5 0.0539(16) 0.0527(15) 0.0420(13) -0.0017(11) -0.0069(11) 0.0095(12)
O8 0.0541(15) 0.0481(15) 0.0482(15) 0.0002(11) -0.0210(12) -0.0053(11)
N1 0.0450(15) 0.0318(14) 0.0329(13) -0.0021(10) -0.0098(11) 0.0016(11)
N2 0.0323(13) 0.0308(13) 0.0281(12) 0.0002(10) -0.0052(10) -0.0021(10)
N3 0.0411(15) 0.0283(13) 0.0322(13) -0.0010(10) -0.0097(11) 0.0005(10)
N4 0.0571(19) 0.0354(15) 0.0316(14) 0.0005(11) -0.0023(12) -0.0099(13)
O9 0.0521(18) 0.065(2) 0.128(3) 0.038(2) -0.0208(19) -0.0241(15)
O3 0.079(2) 0.0604(19) 0.0654(19) 0.0145(15) 0.0165(16) -0.0169(15)
N6 0.0314(15) 0.0366(15) 0.066(2) 0.0101(14) -0.0038(13) -0.0031(11)
C11 0.0310(15) 0.0285(15) 0.0361(16) 0.0004(12) -0.0058(12) -0.0030(11)
C10 0.0336(16) 0.0343(16) 0.0319(15) -0.0007(12) -0.0057(12) 0.0005(12)
N5 0.0432(17) 0.0457(17) 0.0531(18) -0.0062(14) -0.0125(14) 0.0104(13)
O6 0.058(2) 0.086(2) 0.091(3) -0.0005(19) -0.0042(17) 0.0369(18)
C15 0.056(2) 0.0374(18) 0.0393(18) -0.0044(14) -0.0142(16) 0.0039(15)
C16 0.0422(19) 0.0382(18) 0.0385(17) 0.0035(13) -0.0096(14) 0.0027(14)
C6 0.0332(15) 0.0347(16) 0.0260(14) -0.0019(11) -0.0056(12) -0.0046(12)
C14 0.054(2) 0.0347(18) 0.049(2) -0.0112(15) -0.0076(16) 0.0027(15)
C13 0.0412(19) 0.0322(17) 0.063(2) -0.0058(15) -0.0070(16) 0.0056(13)
C17 0.0372(19) 0.061(2) 0.046(2) -0.0061(17) -0.0023(15) -0.0030(16)
C12 0.0362(18) 0.0376(18) 0.055(2) -0.0017(15) -0.0116(15) 0.0078(13)
C1 0.056(2) 0.0341(17) 0.0406(18) -0.0009(14) -0.0125(16) 0.0037(15)
C4 0.055(2) 0.0396(18) 0.0341(16) -0.0057(14) -0.0093(15) -0.0064(15)
C7 0.047(2) 0.052(2) 0.0338(16) -0.0072(14) -0.0152(14) 0.0007(15)
C5 0.0386(16) 0.0335(16) 0.0259(14) -0.0011(11) -0.0036(12) -0.0067(12)
C3 0.069(3) 0.0345(18) 0.0399(18) -0.0088(14) -0.0042(17) -0.0065(16)
C9 0.054(2) 0.049(2) 0.0433(19) 0.0015(16) -0.0223(17) 0.0148(17)
C19 0.065(3) 0.068(3) 0.039(2) -0.0193(18) -0.0134(18) 0.004(2)
C2 0.062(2) 0.0315(17) 0.0454(19) 0.0000(14) -0.0004(17) 0.0035(15)
C8 0.059(2) 0.064(2) 0.0378(19) -0.0032(16) -0.0247(17) 0.0128(19)
C18 0.048(3) 0.105(4) 0.064(3) -0.004(3) -0.012(2) -0.010(2)
C20 0.091(4) 0.081(3) 0.050(2) -0.015(2) 0.011(2) 0.010(3)

loop_
_atom_type_symbol
_atom_type_description
_atom_type_scat_dispersion_real
_atom_type_scat_dispersion_imag
_atom_type_scat_source
C C 0.0181 0.0091 'International Tables Vol C Tables 4.2.6.8 and 6.1.1.4'
H H 0.0000 0.0000 'International Tables Vol C Tables 4.2.6.8 and 6.1.1.4'
Eu Eu -8.9294 11.1857 'International Tables Vol C Tables 4.2.6.8 and 6.1.1.4'
N N 0.0311 0.0180 'International Tables Vol C Tables 4.2.6.8 and 6.1.1.4'
O O 0.0492 0.0322 'International Tables Vol C Tables 4.2.6.8 and 6.1.1.4'
P P 0.2955 0.4335 'International Tables Vol C Tables 4.2.6.8 and 6.1.1.4'

loop_
_geom_angle_atom_site_label_1
_geom_angle_atom_site_label_2
_geom_angle_atom_site_label_3
_geom_angle
_geom_angle_site_symmetry_1
_geom_angle_site_symmetry_3
_geom_angle_publ_flag
O10 Eu1 O1 79.07(9) . . ?
O10 Eu1 O8 71.98(9) . . ?
O1 Eu1 O8 138.78(9) . . ?
O10 Eu1 O4 76.39(8) . . ?
O1 Eu1 O4 119.37(9) . . ?
O8 Eu1 O4 81.75(9) . . ?
O10 Eu1 O7 118.78(8) . . ?
O1 Eu1 O7 131.30(8) . . ?
O8 Eu1 O7 50.24(8) . . ?
O4 Eu1 O7 109.09(9) . . ?
O10 Eu1 N3 80.48(8) . . ?
O1 Eu1 N3 71.88(8) . . ?
O8 Eu1 N3 74.87(9) . . ?
O4 Eu1 N3 151.19(9) . . ?
O7 Eu1 N3 67.88(8) . . ?
O10 Eu1 N1 140.32(8) . . ?
O1 Eu1 N1 81.70(9) . . ?
O8 Eu1 N1 138.51(9) . . ?
O4 Eu1 N1 83.50(9) . . ?
O7 Eu1 N1 99.96(9) . . ?
N3 Eu1 N1 125.26(8) . . ?
O10 Eu1 O2 71.23(8) . . ?
O1 Eu1 O2 50.50(8) . . ?
O8 Eu1 O2 137.30(9) . . ?
O4 Eu1 O2 69.20(9) . . ?
O7 Eu1 O2 169.59(8) . . ?
N3 Eu1 O2 118.83(8) . . ?
N1 Eu1 O2 69.73(8) . . ?
O10 Eu1 O5 117.05(8) . . ?
O1 Eu1 O5 150.53(9) . . ?
O8 Eu1 O5 70.53(9) . . ?
O4 Eu1 O5 49.81(9) . . ?
O7 Eu1 O5 65.00(8) . . ?
N3 Eu1 O5 132.42(9) . . ?
N1 Eu1 O5 70.33(9) . . ?
O2 Eu1 O5 108.75(8) . . ?
O10 Eu1 N2 138.50(8) . . ?
O1 Eu1 N2 71.03(8) . . ?
O8 Eu1 N2 114.02(8) . . ?
O4 Eu1 N2 143.77(9) . . ?
O7 Eu1 N2 67.14(8) . . ?
N3 Eu1 N2 63.44(8) . . ?
N1 Eu1 N2 62.86(8) . . ?
O2 Eu1 N2 107.79(8) . . ?
O5 Eu1 N2 102.77(8) . . ?
O10 Eu1 N4 72.33(8) . . ?
O1 Eu1 N4 25.00(8) . . ?
O8 Eu1 N4 143.99(8) . . ?
O4 Eu1 N4 94.43(9) . . ?
O7 Eu1 N4 155.57(9) . . ?
N3 Eu1 N4 94.70(9) . . ?
N1 Eu1 N4 75.60(8) . . ?
O2 Eu1 N4 25.56(8) . . ?
O5 Eu1 N4 132.13(9) . . ?
N2 Eu1 N4 90.06(8) . . ?
O10 Eu1 N6 95.23(9) . . ?
O1 Eu1 N6 141.17(8) . . ?
O8 Eu1 N6 24.93(9) . . ?
O4 Eu1 N6 95.80(9) . . ?
O7 Eu1 N6 25.32(9) . . ?
N3 Eu1 N6 69.30(8) . . ?
N1 Eu1 N6 120.83(9) . . ?
O2 Eu1 N6 161.47(9) . . ?
O5 Eu1 N6 65.46(9) . . ?
N2 Eu1 N6 90.74(8) . . ?
N4 Eu1 N6 161.53(9) . . ?
O10 P1 O11 115.51(15) . . ?
O10 P1 O12 108.05(13) . . ?
O11 P1 O12 103.56(13) . . ?
O10 P1 C16 112.47(15) . . ?
O11 P1 C16 107.78(15) . . ?
O12 P1 C16 108.97(15) . . ?
P1 O10 Eu1 160.75(16) . . ?
C17 O11 P1 123.9(2) . . ?
C19 O12 P1 122.5(2) . . ?
N4 O1 Eu1 99.1(2) . . ?
N4 O2 Eu1 94.06(18) . . ?
N5 O4 Eu1 98.39(19) . . ?
N6 O7 Eu1 95.18(19) . . ?
N5 O5 Eu1 95.52(19) . . ?
N6 O8 Eu1 97.8(2) . . ?
C5 N1 C1 118.3(3) . . ?
C5 N1 Eu1 121.8(2) . . ?
C1 N1 Eu1 119.8(2) . . ?
C10 N2 C6 118.7(3) . . ?
C10 N2 Eu1 120.06(19) . . ?
C6 N2 Eu1 120.6(2) . . ?
C11 N3 C15 118.0(3) . . ?
C11 N3 Eu1 121.09(19) . . ?
C15 N3 Eu1 120.8(2) . . ?
O3 N4 O1 122.6(3) . . ?
O3 N4 O2 121.4(3) . . ?
O1 N4 O2 116.0(3) . . ?
O3 N4 Eu1 174.7(3) . . ?
O1 N4 Eu1 55.88(16) . . ?
O2 N4 Eu1 60.38(16) . . ?
O9 N6 O8 122.1(4) . . ?
O9 N6 O7 121.1(4) . . ?
O8 N6 O7 116.7(3) . . ?
O9 N6 Eu1 178.0(3) . . ?
O8 N6 Eu1 57.25(17) . . ?
O7 N6 Eu1 59.50(16) . . ?
N3 C11 C12 121.4(3) . . ?
N3 C11 C10 117.1(3) . . ?
C12 C11 C10 121.5(3) . . ?
N2 C10 C9 121.7(3) . . ?
N2 C10 C11 116.9(3) . . ?
C9 C10 C11 121.4(3) . . ?
O6 N5 O5 121.3(4) . . ?
O6 N5 O4 122.5(3) . . ?
O5 N5 O4 116.1(3) . . ?
O6 N5 Eu1 173.9(3) . . ?
O5 N5 Eu1 59.51(16) . . ?
O4 N5 Eu1 56.72(16) . . ?
N3 C15 C14 123.1(3) . . ?
N3 C15 H15 118.4 . . ?
C14 C15 H15 118.4 . . ?
C16 C16 P1 111.8(3) 2_666 . ?
C16 C16 H16A 109.3 2_666 . ?
P1 C16 H16A 109.3 . . ?
C16 C16 H16B 109.3 2_666 . ?
P1 C16 H16B 109.3 . . ?
H16A C16 H16B 107.9 . . ?
N2 C6 C7 121.4(3) . . ?
N2 C6 C5 116.8(3) . . ?
C7 C6 C5 121.7(3) . . ?
C15 C14 C13 118.8(3) . . ?
C15 C14 H14 120.6 . . ?
C13 C14 H14 120.6 . . ?
C14 C13 C12 118.9(3) . . ?
C14 C13 H13 120.6 . . ?
C12 C13 H13 120.6 . . ?
O11 C17 C18 109.0(3) . . ?
O11 C17 H17A 109.9 . . ?
C18 C17 H17A 109.9 . . ?
O11 C17 H17B 109.9 . . ?
C18 C17 H17B 109.9 . . ?
H17A C17 H17B 108.3 . . ?
C13 C12 C11 119.8(3) . . ?
C13 C12 H12 120.1 . . ?
C11 C12 H12 120.1 . . ?
N1 C1 C2 122.5(3) . . ?
N1 C1 H1 118.7 . . ?
C2 C1 H1 118.7 . . ?
C3 C4 C5 118.8(3) . . ?
C3 C4 H4 120.6 . . ?
C5 C4 H4 120.6 . . ?
C8 C7 C6 119.4(3) . . ?
C8 C7 H7 120.3 . . ?
C6 C7 H7 120.3 . . ?
N1 C5 C4 121.5(3) . . ?
N1 C5 C6 116.7(3) . . ?
C4 C5 C6 121.7(3) . . ?
C2 C3 C4 120.0(3) . . ?
C2 C3 H3 120.0 . . ?
C4 C3 H3 120.0 . . ?
C8 C9 C10 119.2(3) . . ?
C8 C9 H9 120.4 . . ?
C10 C9 H9 120.4 . . ?
O12 C19 C20 108.8(4) . . ?
O12 C19 H19A 109.9 . . ?
C20 C19 H19A 109.9 . . ?
O12 C19 H19B 109.9 . . ?
C20 C19 H19B 109.9 . . ?
H19A C19 H19B 108.3 . . ?
C3 C2 C1 118.8(3) . . ?
C3 C2 H2 120.6 . . ?
C1 C2 H2 120.6 . . ?
C7 C8 C9 119.5(3) . . ?
C7 C8 H8 120.3 . . ?
C9 C8 H8 120.3 . . ?
C17 C18 H18A 109.5 . . ?
C17 C18 H18B 109.5 . . ?
H18A C18 H18B 109.5 . . ?
C17 C18 H18C 109.5 . . ?
H18A C18 H18C 109.5 . . ?
H18B C18 H18C 109.5 . . ?
C19 C20 H20A 109.5 . . ?
C19 C20 H20B 109.5 . . ?
H20A C20 H20B 109.5 . . ?
C19 C20 H20C 109.5 . . ?
H20A C20 H20C 109.5 . . ?
H20B C20 H20C 109.5 . . ?

loop_
_geom_bond_atom_site_label_1
_geom_bond_atom_site_label_2
_geom_bond_distance
_geom_bond_site_symmetry_2
_geom_bond_publ_flag
Eu1 O10 2.349(2) . ?
Eu1 O1 2.476(3) . ?
Eu1 O8 2.509(3) . ?
Eu1 O4 2.521(2) . ?
Eu1 O7 2.557(3) . ?
Eu1 N3 2.571(3) . ?
Eu1 N1 2.572(3) . ?
Eu1 O2 2.573(3) . ?
Eu1 O5 2.583(3) . ?
Eu1 N2 2.589(2) . ?
Eu1 N4 2.952(3) . ?
Eu1 N6 2.955(3) . ?
P1 O10 1.479(2) . ?
P1 O11 1.555(2) . ?
P1 O12 1.556(2) . ?
P1 C16 1.787(3) . ?
O11 C17 1.468(4) . ?
O12 C19 1.462(4) . ?
O1 N4 1.264(4) . ?
O2 N4 1.277(4) . ?
O4 N5 1.269(4) . ?
O7 N6 1.269(4) . ?
O5 N5 1.265(4) . ?
O8 N6 1.257(4) . ?
N1 C5 1.345(4) . ?
N1 C1 1.347(4) . ?
N2 C10 1.347(4) . ?
N2 C6 1.350(4) . ?
N3 C11 1.345(4) . ?
N3 C15 1.347(4) . ?
N4 O3 1.208(4) . ?
O9 N6 1.217(4) . ?
C11 C12 1.392(4) . ?
C11 C10 1.486(4) . ?
C10 C9 1.391(4) . ?
N5 O6 1.215(4) . ?
C15 C14 1.375(5) . ?
C15 H15 0.9300 . ?
C16 C16 1.533(7) 2_666 ?
C16 H16A 0.9700 . ?
C16 H16B 0.9700 . ?
C6 C7 1.397(4) . ?
C6 C5 1.476(4) . ?
C14 C13 1.376(5) . ?
C14 H14 0.9300 . ?
C13 C12 1.376(5) . ?
C13 H13 0.9300 . ?
C17 C18 1.476(6) . ?
C17 H17A 0.9700 . ?
C17 H17B 0.9700 . ?
C12 H12 0.9300 . ?
C1 C2 1.380(5) . ?
C1 H1 0.9300 . ?
C4 C3 1.372(5) . ?
C4 C5 1.396(4) . ?
C4 H4 0.9300 . ?
C7 C8 1.363(5) . ?
C7 H7 0.9300 . ?
C3 C2 1.364(5) . ?
C3 H3 0.9300 . ?
C9 C8 1.376(5) . ?
C9 H9 0.9300 . ?
C19 C20 1.468(6) . ?
C19 H19A 0.9700 . ?
C19 H19B 0.9700 . ?
C2 H2 0.9300 . ?
C8 H8 0.9300 . ?
C18 H18A 0.9600 . ?
C18 H18B 0.9600 . ?
C18 H18C 0.9600 . ?
C20 H20A 0.9600 . ?
C20 H20B 0.9600 . ?
C20 H20C 0.9600 . ?

loop_
_geom_torsion_atom_site_label_1
_geom_torsion_atom_site_label_2
_geom_torsion_atom_site_label_3
_geom_torsion_atom_site_label_4
_geom_torsion
_geom_torsion_site_symmetry_1
_geom_torsion_site_symmetry_2
_geom_torsion_site_symmetry_3
_geom_torsion_site_symmetry_4
_geom_torsion_publ_flag
O11 P1 O10 Eu1 54.0(5) . . . . ?
O12 P1 O10 Eu1 169.4(4) . . . . ?
C16 P1 O10 Eu1 -70.3(5) . . . . ?
O10 P1 O11 C17 -67.7(3) . . . . ?
O12 P1 O11 C17 174.3(3) . . . . ?
C16 P1 O11 C17 59.0(3) . . . . ?
O10 P1 O12 C19 -172.4(3) . . . . ?
O11 P1 O12 C19 -49.4(3) . . . . ?
C16 P1 O12 C19 65.1(3) . . . . ?
Eu1 O1 N4 O3 173.9(3) . . . . ?
Eu1 O1 N4 O2 -5.4(3) . . . . ?
Eu1 O2 N4 O3 -174.2(3) . . . . ?
Eu1 O2 N4 O1 5.1(3) . . . . ?
Eu1 O8 N6 O9 177.7(3) . . . . ?
Eu1 O8 N6 O7 -0.5(3) . . . . ?
Eu1 O7 N6 O9 -177.8(3) . . . . ?
Eu1 O7 N6 O8 0.4(3) . . . . ?
C15 N3 C11 C12 -0.3(5) . . . . ?
Eu1 N3 C11 C12 -177.2(2) . . . . ?
C15 N3 C11 C10 -179.8(3) . . . . ?
Eu1 N3 C11 C10 3.3(4) . . . . ?
C6 N2 C10 C9 -4.0(5) . . . . ?
Eu1 N2 C10 C9 167.0(3) . . . . ?
C6 N2 C10 C11 176.0(3) . . . . ?
Eu1 N2 C10 C11 -13.0(4) . . . . ?
N3 C11 C10 N2 6.4(4) . . . . ?
C12 C11 C10 N2 -173.1(3) . . . . ?
N3 C11 C10 C9 -173.6(3) . . . . ?
C12 C11 C10 C9 6.9(5) . . . . ?
Eu1 O5 N5 O6 173.0(3) . . . . ?
Eu1 O5 N5 O4 -4.3(3) . . . . ?
Eu1 O4 N5 O6 -172.8(3) . . . . ?
Eu1 O4 N5 O5 4.5(3) . . . . ?
C11 N3 C15 C14 -0.8(5) . . . . ?
Eu1 N3 C15 C14 176.0(3) . . . . ?
O10 P1 C16 C16 -65.8(4) . . . 2_666 ?
O11 P1 C16 C16 165.7(3) . . . 2_666 ?
O12 P1 C16 C16 54.0(4) . . . 2_666 ?
C10 N2 C6 C7 2.3(4) . . . . ?
Eu1 N2 C6 C7 -168.6(2) . . . . ?
C10 N2 C6 C5 -177.4(3) . . . . ?
Eu1 N2 C6 C5 11.7(4) . . . . ?
N3 C15 C14 C13 1.1(6) . . . . ?
C15 C14 C13 C12 -0.2(6) . . . . ?
P1 O11 C17 C18 -134.6(3) . . . . ?
C14 C13 C12 C11 -0.9(6) . . . . ?
N3 C11 C12 C13 1.2(5) . . . . ?
C10 C11 C12 C13 -179.3(3) . . . . ?
C5 N1 C1 C2 0.9(5) . . . . ?
Eu1 N1 C1 C2 -175.1(3) . . . . ?
N2 C6 C7 C8 0.5(5) . . . . ?
C5 C6 C7 C8 -179.8(3) . . . . ?
C1 N1 C5 C4 -0.9(5) . . . . ?
Eu1 N1 C5 C4 175.0(2) . . . . ?
C1 N1 C5 C6 179.2(3) . . . . ?
Eu1 N1 C5 C6 -4.9(4) . . . . ?
C3 C4 C5 N1 0.5(5) . . . . ?
C3 C4 C5 C6 -179.6(3) . . . . ?
N2 C6 C5 N1 -4.5(4) . . . . ?
C7 C6 C5 N1 175.8(3) . . . . ?
N2 C6 C5 C4 175.6(3) . . . . ?
C7 C6 C5 C4 -4.1(5) . . . . ?
C5 C4 C3 C2 0.0(6) . . . . ?
N2 C10 C9 C8 2.8(6) . . . . ?
C11 C10 C9 C8 -177.1(3) . . . . ?
P1 O12 C19 C20 -155.7(3) . . . . ?
C4 C3 C2 C1 0.1(6) . . . . ?
N1 C1 C2 C3 -0.5(6) . . . . ?
C6 C7 C8 C9 -1.7(6) . . . . ?
C10 C9 C8 C7 0.1(6) . . . . ?
